data_7111931
loop_
_publ_author_name
'Dinesh G. (Dan) Patel'
'Ian M. Walton'
'Jordan M. Cox'
'Cody J. Gleason'
'David R. Butzer'
'Jason B. Benedict'

_publ_section_title
;
 Photoresponsive porous materials: the design and synthesis of
 photochromic diarylethene-based linkers and a metal-organic framework
;
_journal_name_full Chem.Commun.
_journal_page_first 2653
_journal_paper_doi 10.1039/c3cc49666j
_journal_volume 50
_journal_year 2014
_chemical_formula_moiety 'C26 H22 Br2 O2 S2'
_chemical_formula_sum 'C26 H22 Br2 O2 S2'
_chemical_formula_weight 590.37
_space_group_crystal_system triclinic
_space_group_IT_number 2
_space_group_name_Hall '-P 1'
_space_group_name_H-M_alt 'P -1'
_symmetry_space_group_name_Hall '-P 1'
_symmetry_space_group_name_H-M 'P -1'
_atom_sites_solution_hydrogens geom
_atom_sites_solution_primary direct
_audit_creation_date 2013-11-27
_audit_creation_method
;
Olex2 1.2
(compiled 2013.11.15 svn.r2834 for OlexSys, GUI svn.r4707)
;
_cell_angle_alpha 107.302(3)
_cell_angle_beta 92.630(3)
_cell_angle_gamma 104.290(3)
_cell_formula_units_Z 4
_cell_length_a 9.2188(14)
_cell_length_b 14.566(2)
_cell_length_c 19.104(3)
_cell_measurement_reflns_used 9926
_cell_measurement_temperature 90
_cell_measurement_theta_max 28.846
_cell_measurement_theta_min 2.252
_cell_volume 2353.6(6)
_computing_molecular_graphics 'Olex2 (Dolomanov et al., 2009)'
_computing_publication_material 'Olex2 (Dolomanov et al., 2009)'
_computing_structure_refinement 'XL (Sheldrick, 2008)'
_computing_structure_solution 'XS (Sheldrick, 2008)'
_diffrn_ambient_temperature 90
_diffrn_detector 'Bruker APEX2 area detector'
_diffrn_detector_area_resol_mean 7.9
_diffrn_detector_type 'CCD area detector'
_diffrn_measured_fraction_theta_full 0.998
_diffrn_measured_fraction_theta_max 0.981
_diffrn_measurement_device 'three-circle diffractometer'
_diffrn_measurement_device_type 'Bruker SMART APEX2 area detector'
_diffrn_measurement_method '\w and \f scans'
_diffrn_radiation_monochromator 'mirror optics'
_diffrn_radiation_probe x-ray
_diffrn_radiation_type 'Mo K\a'
_diffrn_radiation_wavelength 0.71073
_diffrn_radiation_xray_symbol K-L~3~
_diffrn_reflns_av_R_equivalents 0.0405
_diffrn_reflns_av_unetI/netI 0.0782
_diffrn_reflns_Laue_measured_fraction_full 0.998
_diffrn_reflns_Laue_measured_fraction_max 0.981
_diffrn_reflns_limit_h_max 12
_diffrn_reflns_limit_h_min -12
_diffrn_reflns_limit_k_max 16
_diffrn_reflns_limit_k_min -19
_diffrn_reflns_limit_l_max 25
_diffrn_reflns_limit_l_min -22
_diffrn_reflns_number 22906
_diffrn_reflns_point_group_measured_fraction_full 0.998
_diffrn_reflns_point_group_measured_fraction_max 0.981
_diffrn_reflns_theta_full 26.000
_diffrn_reflns_theta_max 28.847
_diffrn_reflns_theta_min 2.163
_diffrn_source 'microfocus rotating anode'
_diffrn_source_type 'Incoatec I\ms'
_exptl_absorpt_coefficient_mu 3.644
_exptl_absorpt_correction_T_max 0.7458
_exptl_absorpt_correction_T_min 0.4766
_exptl_absorpt_correction_type multi-scan
_exptl_absorpt_process_details
'SADABS-2012/1 (Bruker,2012) was used for absorption correction. wR2(int) was 0.0829 before and 0.0435 after correction. The Ratio of minimum to maximum transmission is 0.6390. The \l/2 correction factor is 0.0015.'
_exptl_crystal_colour 'clear colourless'
_exptl_crystal_colour_lustre clear
_exptl_crystal_colour_primary colourless
_exptl_crystal_density_diffrn 1.666
_exptl_crystal_description plate
_exptl_crystal_F_000 1184
_exptl_crystal_preparation 'Crystallized from ethyl acetate layered with methanol'
_exptl_crystal_recrystallization_method 'Crystallized from ethylacetate layered with methanol'
_exptl_crystal_size_max 0.2
_exptl_crystal_size_mid 0.2
_exptl_crystal_size_min 0.02
_refine_diff_density_max 1.198
_refine_diff_density_min -1.079
_refine_diff_density_rms 0.122
_refine_ls_extinction_method none
_refine_ls_goodness_of_fit_ref 1.008
_refine_ls_hydrogen_treatment riding
_refine_ls_matrix_type full
_refine_ls_number_parameters 589
_refine_ls_number_reflns 12122
_refine_ls_number_restraints 0
_refine_ls_restrained_S_all 1.008
_refine_ls_R_factor_all 0.0720
_refine_ls_R_factor_gt 0.0439
_refine_ls_shift/su_max 0.001
_refine_ls_shift/su_mean 0.000
_refine_ls_structure_factor_coef Fsqd
_refine_ls_weighting_details 'w=1/[\s^2^(Fo^2^)+(0.0482P)^2^] where P=(Fo^2^+2Fc^2^)/3'
_refine_ls_weighting_scheme calc
_refine_ls_wR_factor_gt 0.1014
_refine_ls_wR_factor_ref 0.1113
_reflns_Friedel_coverage 0.000
_reflns_number_gt 8707
_reflns_number_total 12122
_reflns_threshold_expression 'I > 2\s(I)'
_cod_data_source_file c3cc49666j.txt
_cod_data_source_block 3a
_cod_original_cell_volume 2353.5(6)
_cod_database_code 7111931
_shelxl_version_number 2013-3
_shelx_space_group_comment
;
The symmetry employed for this shelxl refinement is uniquely defined
by the following loop, which should always be used as a source of
symmetry information in preference to the above space-group names.
They are only intended as comments.
;
_olex2_refinement_description
;
1. Fixed Uiso
 At 1.2 times of:
  All C(H) groups
 At 1.5 times of:
  All C(H,H,H) groups, All O(H) groups
2.a Aromatic/amide H refined with riding coordinates:
 C2(H2a), C4(H4), C5(H5), C8(H8), C10(H10), C11(H11), C15(H15), C22(H22),
 C28(H28), C30(H30), C31(H31), C35(H35), C36(H36), C38(H38), C41(H41), C48(H48)
2.b Idealised Me refined as rotating group:
 C17(H17a,H17b,H17c), C19(H19a,H19b,H19c), C24(H24a,H24b,H24c), C26(H26a,H26b,
 H26c), C43(H43a,H43b,H43c), C45(H45a,H45b,H45c), C50(H50a,H50b,H50c), C52(H52a,
 H52b,H52c)
2.c Idealised tetrahedral OH refined as rotating group:
 O1(H1), O2(H2), O3(H3), O4(H4a)
;

loop_
_space_group_symop_operation_xyz
'x, y, z'
'-x, -y, -z'

loop_
_atom_site_label
_atom_site_type_symbol
_atom_site_fract_x
_atom_site_fract_y
_atom_site_fract_z
_atom_site_U_iso_or_equiv
_atom_site_adp_type
_atom_site_occupancy
_atom_site_site_symmetry_order
_atom_site_calc_flag
_atom_site_refinement_flags_posn
Br1 Br -0.01761(4) 0.39169(3) 0.15156(2) 0.02904(10) Uani 1 1 d .
Br2 Br 1.14603(4) 0.62218(3) 0.40091(2) 0.02654(10) Uani 1 1 d .
Br3 Br 0.16864(4) 0.82929(3) 0.70934(2) 0.02350(9) Uani 1 1 d .
Br4 Br 1.32543(4) 1.00958(2) 0.96190(2) 0.01874(9) Uani 1 1 d .
S1 S 0.67861(10) 0.71400(6) 0.07704(5) 0.01985(19) Uani 1 1 d .
S2 S 0.48252(11) 0.82848(7) 0.51670(5) 0.0240(2) Uani 1 1 d .
S3 S 0.90891(10) 0.84507(7) 0.54520(5) 0.0218(2) Uani 1 1 d .
S4 S 0.83156(10) 1.32154(6) 0.91053(5) 0.01798(18) Uani 1 1 d .
O1 O 0.4126(3) 0.72974(16) 0.26845(13) 0.0161(5) Uani 1 1 d .
H1 H 0.3790 0.7340 0.3079 0.024 Uiso 1 1 calc GR
O2 O 0.7425(3) 0.79246(16) 0.32470(13) 0.0168(5) Uani 1 1 d .
H2 H 0.7753 0.7820 0.2847 0.025 Uiso 1 1 calc GR
O3 O 0.7059(3) 1.05917(17) 0.69991(13) 0.0165(5) Uani 1 1 d .
H3 H 0.6838 1.1020 0.7331 0.025 Uiso 1 1 calc GR
O4 O 1.0253(2) 1.09510(16) 0.76074(13) 0.0147(5) Uani 1 1 d .
H4A H 1.0426 1.0491 0.7284 0.022 Uiso 1 1 calc GR
C1 C 0.4144(4) 0.5589(2) 0.24940(19) 0.0157(7) Uani 1 1 d .
C2 C 0.2685(4) 0.5289(2) 0.21398(19) 0.0187(7) Uani 1 1 d .
H2A H 0.2303 0.5727 0.1968 0.022 Uiso 1 1 calc R
C3 C 0.1794(4) 0.4331(2) 0.20418(19) 0.0183(7) Uani 1 1 d .
C4 C 0.2316(4) 0.3677(3) 0.2316(2) 0.0210(8) Uani 1 1 d .
H4 H 0.1684 0.3054 0.2281 0.025 Uiso 1 1 calc R
C5 C 0.3798(4) 0.3967(2) 0.2643(2) 0.0199(8) Uani 1 1 d .
H5 H 0.4169 0.3522 0.2813 0.024 Uiso 1 1 calc R
C6 C 0.4757(4) 0.4920(2) 0.27252(18) 0.0159(7) Uani 1 1 d .
C7 C 0.7168(4) 0.6236(2) 0.32640(18) 0.0154(7) Uani 1 1 d .
C8 C 0.8672(4) 0.6521(2) 0.35605(18) 0.0170(7) Uani 1 1 d .
H8 H 0.9197 0.7195 0.3731 0.020 Uiso 1 1 calc R
C9 C 0.9400(4) 0.5810(3) 0.36047(19) 0.0192(7) Uani 1 1 d .
C10 C 0.8649(4) 0.4798(3) 0.3353(2) 0.0223(8) Uani 1 1 d .
H10 H 0.9146 0.4323 0.3376 0.027 Uiso 1 1 calc R
C11 C 0.7138(4) 0.4515(2) 0.3066(2) 0.0201(8) Uani 1 1 d .
H11 H 0.6623 0.3840 0.2898 0.024 Uiso 1 1 calc R
C12 C 0.6360(4) 0.5216(2) 0.30194(19) 0.0162(7) Uani 1 1 d .
C13 C 0.5096(4) 0.6647(2) 0.25785(19) 0.0146(7) Uani 1 1 d .
C14 C 0.5781(4) 0.6664(2) 0.18699(19) 0.0159(7) Uani 1 1 d .
C15 C 0.6233(4) 0.5829(2) 0.14150(19) 0.0188(7) Uani 1 1 d .
H15 H 0.6148 0.5243 0.1530 0.023 Uiso 1 1 calc R
C16 C 0.6794(4) 0.5976(2) 0.0803(2) 0.0202(8) Uani 1 1 d .
C17 C 0.7368(4) 0.5270(3) 0.0196(2) 0.0287(9) Uani 1 1 d .
H17A H 0.6558 0.4889 -0.0195 0.043 Uiso 1 1 calc GR
H17B H 0.7742 0.4826 0.0392 0.043 Uiso 1 1 calc GR
H17C H 0.8167 0.5650 0.0006 0.043 Uiso 1 1 calc GR
C18 C 0.6013(4) 0.7440(2) 0.15856(19) 0.0177(7) Uani 1 1 d .
C19 C 0.5681(4) 0.8441(2) 0.1851(2) 0.0202(8) Uani 1 1 d .
H19A H 0.6219 0.8809 0.2336 0.030 Uiso 1 1 calc GR
H19B H 0.4617 0.8343 0.1870 0.030 Uiso 1 1 calc GR
H19C H 0.5997 0.8808 0.1517 0.030 Uiso 1 1 calc GR
C20 C 0.6361(4) 0.7033(2) 0.32631(19) 0.0158(7) Uani 1 1 d .
C21 C 0.5698(4) 0.7322(2) 0.39883(19) 0.0165(7) Uani 1 1 d .
C22 C 0.5227(4) 0.6647(3) 0.44035(19) 0.0185(7) Uani 1 1 d .
H22 H 0.5260 0.5985 0.4241 0.022 Uiso 1 1 calc R
C23 C 0.4731(4) 0.7051(3) 0.5048(2) 0.0199(7) Uani 1 1 d .
C24 C 0.4178(4) 0.6581(3) 0.5615(2) 0.0260(8) Uani 1 1 d .
H24A H 0.4764 0.6964 0.6086 0.039 Uiso 1 1 calc GR
H24B H 0.4277 0.5911 0.5476 0.039 Uiso 1 1 calc GR
H24C H 0.3136 0.6564 0.5647 0.039 Uiso 1 1 calc GR
C25 C 0.5529(4) 0.8251(3) 0.4341(2) 0.0212(8) Uani 1 1 d .
C26 C 0.5874(5) 0.9210(3) 0.4145(2) 0.0283(9) Uani 1 1 d .
H26A H 0.5261 0.9621 0.4390 0.042 Uiso 1 1 calc GR
H26B H 0.5659 0.9054 0.3620 0.042 Uiso 1 1 calc GR
H26C H 0.6921 0.9562 0.4301 0.042 Uiso 1 1 calc GR
C27 C 0.6336(4) 0.9337(2) 0.76081(19) 0.0143(7) Uani 1 1 d .
C28 C 0.4874(4) 0.9141(2) 0.72951(19) 0.0159(7) Uani 1 1 d .
H28 H 0.4671 0.9401 0.6924 0.019 Uiso 1 1 calc R
C29 C 0.3696(4) 0.8552(2) 0.75340(19) 0.0180(7) Uani 1 1 d .
C30 C 0.3980(4) 0.8156(2) 0.80809(19) 0.0185(7) Uani 1 1 d .
H30 H 0.3190 0.7763 0.8238 0.022 Uiso 1 1 calc R
C31 C 0.5455(4) 0.8350(2) 0.83947(19) 0.0170(7) Uani 1 1 d .
H31 H 0.5646 0.8083 0.8764 0.020 Uiso 1 1 calc R
C32 C 0.6668(4) 0.8943(2) 0.81667(19) 0.0151(7) Uani 1 1 d .
C33 C 0.9353(4) 0.9932(2) 0.83741(18) 0.0144(7) Uani 1 1 d .
C34 C 0.8243(4) 0.9160(2) 0.84992(18) 0.0140(7) Uani 1 1 d .
C35 C 0.8690(4) 0.8656(2) 0.89531(19) 0.0172(7) Uani 1 1 d .
H35 H 0.7974 0.8136 0.9033 0.021 Uiso 1 1 calc R
C36 C 1.0169(4) 0.8906(2) 0.92895(19) 0.0185(7) Uani 1 1 d .
H36 H 1.0444 0.8562 0.9590 0.022 Uiso 1 1 calc R
C37 C 1.1223(4) 0.9686(2) 0.91606(19) 0.0152(7) Uani 1 1 d .
C38 C 1.0820(4) 1.0194(2) 0.87121(19) 0.0159(7) Uani 1 1 d .
H38 H 1.1540 1.0717 0.8637 0.019 Uiso 1 1 calc R
C39 C 0.7611(4) 0.9947(2) 0.73032(19) 0.0163(7) Uani 1 1 d .
C40 C 0.8137(4) 0.9231(2) 0.66577(19) 0.0152(7) Uani 1 1 d .
C41 C 0.8020(4) 0.8207(2) 0.65983(19) 0.0162(7) Uani 1 1 d .
H41 H 0.7661 0.7926 0.6956 0.019 Uiso 1 1 calc R
C42 C 0.8478(4) 0.7688(2) 0.59765(19) 0.0172(7) Uani 1 1 d .
C43 C 0.8457(4) 0.6602(3) 0.5713(2) 0.0246(8) Uani 1 1 d .
H43A H 0.7785 0.6266 0.5260 0.037 Uiso 1 1 calc GR
H43B H 0.8117 0.6300 0.6081 0.037 Uiso 1 1 calc GR
H43C H 0.9456 0.6548 0.5630 0.037 Uiso 1 1 calc GR
C44 C 0.8716(4) 0.9476(3) 0.6069(2) 0.0202(8) Uani 1 1 d .
C45 C 0.9028(5) 1.0430(3) 0.5874(2) 0.0279(9) Uani 1 1 d .
H45A H 0.9983 1.0541 0.5687 0.042 Uiso 1 1 calc GR
H45B H 0.9055 1.0980 0.6308 0.042 Uiso 1 1 calc GR
H45C H 0.8244 1.0377 0.5504 0.042 Uiso 1 1 calc GR
C46 C 0.8956(4) 1.0569(2) 0.79274(19) 0.0146(7) Uani 1 1 d .
C47 C 0.8568(4) 1.1475(2) 0.84478(19) 0.0151(7) Uani 1 1 d .
C48 C 0.7768(4) 1.1412(2) 0.90634(18) 0.0159(7) Uani 1 1 d .
H48 H 0.7429 1.0820 0.9172 0.019 Uiso 1 1 calc R
C49 C 0.7546(4) 1.2288(2) 0.94753(19) 0.0165(7) Uani 1 1 d .
C50 C 0.6690(4) 1.2469(2) 1.01241(19) 0.0198(7) Uani 1 1 d .
H50A H 0.7149 1.3125 1.0464 0.030 Uiso 1 1 calc GR
H50B H 0.6704 1.1980 1.0366 0.030 Uiso 1 1 calc GR
H50C H 0.5664 1.2417 0.9959 0.030 Uiso 1 1 calc GR
C51 C 0.8927(4) 1.2419(2) 0.83939(19) 0.0171(7) Uani 1 1 d .
C52 C 0.9768(4) 1.2859(2) 0.7860(2) 0.0211(8) Uani 1 1 d .
H52A H 0.9639 1.3512 0.7925 0.032 Uiso 1 1 calc GR
H52B H 0.9380 1.2436 0.7363 0.032 Uiso 1 1 calc GR
H52C H 1.0822 1.2909 0.7951 0.032 Uiso 1 1 calc GR

loop_
_atom_site_aniso_label
_atom_site_aniso_U_11
_atom_site_aniso_U_22
_atom_site_aniso_U_33
_atom_site_aniso_U_23
_atom_site_aniso_U_13
_atom_site_aniso_U_12
Br1 0.0176(2) 0.0251(2) 0.0386(3) 0.01089(18) -0.00583(17) -0.00389(15)
Br2 0.01627(19) 0.0321(2) 0.0325(2) 0.01425(18) -0.00095(16) 0.00490(15)
Br3 0.01303(18) 0.02557(19) 0.0275(2) 0.00719(16) -0.00061(15) -0.00042(14)
Br4 0.01478(17) 0.02070(17) 0.02247(19) 0.01092(15) 0.00013(14) 0.00342(14)
S1 0.0233(5) 0.0173(4) 0.0212(5) 0.0097(4) 0.0069(4) 0.0046(4)
S2 0.0296(5) 0.0220(4) 0.0205(5) 0.0049(4) 0.0057(4) 0.0093(4)
S3 0.0259(5) 0.0194(4) 0.0183(5) 0.0057(4) 0.0069(4) 0.0028(4)
S4 0.0209(5) 0.0118(4) 0.0230(5) 0.0077(4) 0.0070(4) 0.0042(3)
O1 0.0170(13) 0.0125(11) 0.0201(14) 0.0065(10) 0.0038(10) 0.0047(9)
O2 0.0159(12) 0.0124(11) 0.0202(13) 0.0069(10) 0.0014(10) -0.0015(9)
O3 0.0157(12) 0.0147(11) 0.0202(13) 0.0072(10) 0.0025(10) 0.0043(10)
O4 0.0130(12) 0.0146(11) 0.0184(13) 0.0084(10) 0.0054(10) 0.0026(9)
C1 0.0157(17) 0.0113(15) 0.0184(18) 0.0052(14) 0.0029(14) -0.0004(13)
C2 0.0197(18) 0.0148(16) 0.0209(19) 0.0071(15) 0.0013(15) 0.0019(14)
C3 0.0127(17) 0.0191(17) 0.0174(19) 0.0029(14) -0.0022(14) -0.0014(14)
C4 0.0200(19) 0.0163(17) 0.024(2) 0.0090(15) 0.0019(15) -0.0030(14)
C5 0.0191(18) 0.0126(16) 0.027(2) 0.0086(15) 0.0014(15) 0.0012(14)
C6 0.0171(18) 0.0129(15) 0.0152(18) 0.0037(14) 0.0035(14) 0.0003(13)
C7 0.0158(17) 0.0163(16) 0.0154(18) 0.0081(14) 0.0030(14) 0.0029(13)
C8 0.0195(18) 0.0147(16) 0.0167(18) 0.0068(14) 0.0051(14) 0.0021(14)
C9 0.0143(18) 0.0239(18) 0.0206(19) 0.0087(15) 0.0028(14) 0.0051(14)
C10 0.0195(19) 0.0214(18) 0.029(2) 0.0101(16) 0.0013(16) 0.0086(15)
C11 0.025(2) 0.0127(15) 0.024(2) 0.0087(15) 0.0036(16) 0.0040(14)
C12 0.0172(17) 0.0151(16) 0.0182(18) 0.0074(14) 0.0036(14) 0.0047(13)
C13 0.0138(17) 0.0098(14) 0.0207(18) 0.0056(13) 0.0036(14) 0.0029(13)
C14 0.0150(17) 0.0131(15) 0.0185(18) 0.0061(14) 0.0022(14) 0.0008(13)
C15 0.0222(19) 0.0137(16) 0.0202(19) 0.0066(15) 0.0035(15) 0.0029(14)
C16 0.026(2) 0.0129(16) 0.022(2) 0.0052(15) 0.0047(16) 0.0049(14)
C17 0.036(2) 0.0193(18) 0.033(2) 0.0087(17) 0.0148(19) 0.0084(17)
C18 0.0164(18) 0.0167(16) 0.0202(19) 0.0069(15) 0.0035(14) 0.0035(14)
C19 0.0200(19) 0.0146(16) 0.029(2) 0.0106(15) 0.0095(16) 0.0051(14)
C20 0.0167(17) 0.0104(15) 0.0178(18) 0.0044(13) 0.0006(14) -0.0005(13)
C21 0.0145(17) 0.0141(16) 0.0199(19) 0.0059(14) -0.0017(14) 0.0024(13)
C22 0.0167(18) 0.0178(17) 0.0214(19) 0.0079(15) 0.0028(15) 0.0032(14)
C23 0.0186(18) 0.0216(17) 0.0198(19) 0.0074(15) 0.0017(15) 0.0051(15)
C24 0.024(2) 0.030(2) 0.021(2) 0.0079(17) 0.0053(16) 0.0006(16)
C25 0.026(2) 0.0212(18) 0.0163(19) 0.0066(15) 0.0028(15) 0.0063(15)
C26 0.047(3) 0.0142(17) 0.024(2) 0.0059(16) 0.0042(19) 0.0108(17)
C27 0.0142(17) 0.0091(14) 0.0183(18) 0.0045(13) 0.0037(14) 0.0002(13)
C28 0.0147(17) 0.0143(16) 0.0194(18) 0.0061(14) 0.0032(14) 0.0039(13)
C29 0.0140(17) 0.0155(16) 0.0197(19) 0.0016(14) 0.0013(14) 0.0007(13)
C30 0.0150(17) 0.0150(16) 0.023(2) 0.0077(15) 0.0031(15) -0.0018(13)
C31 0.0173(18) 0.0155(16) 0.0191(19) 0.0085(14) 0.0029(14) 0.0024(14)
C32 0.0152(17) 0.0115(15) 0.0176(18) 0.0047(14) 0.0023(14) 0.0016(13)
C33 0.0135(17) 0.0135(15) 0.0177(18) 0.0068(14) 0.0040(14) 0.0039(13)
C34 0.0149(17) 0.0091(14) 0.0162(18) 0.0040(13) 0.0011(13) 0.0004(13)
C35 0.0171(18) 0.0121(15) 0.024(2) 0.0087(14) 0.0051(15) 0.0032(13)
C36 0.0221(19) 0.0145(16) 0.0196(19) 0.0071(14) 0.0023(15) 0.0040(14)
C37 0.0106(16) 0.0143(15) 0.0198(18) 0.0034(14) 0.0021(13) 0.0043(13)
C38 0.0129(17) 0.0144(15) 0.0211(19) 0.0078(14) 0.0041(14) 0.0017(13)
C39 0.0163(17) 0.0161(16) 0.0182(18) 0.0111(14) 0.0015(14) 0.0011(13)
C40 0.0141(17) 0.0130(15) 0.0160(18) 0.0040(14) 0.0004(13) 0.0003(13)
C41 0.0137(17) 0.0163(16) 0.0182(18) 0.0086(14) 0.0017(14) -0.0005(13)
C42 0.0138(17) 0.0184(16) 0.0165(18) 0.0059(14) 0.0012(14) -0.0011(14)
C43 0.032(2) 0.0190(18) 0.022(2) 0.0055(16) 0.0031(17) 0.0066(16)
C44 0.0198(19) 0.0182(17) 0.0203(19) 0.0067(15) 0.0041(15) 0.0000(14)
C45 0.042(2) 0.0189(18) 0.023(2) 0.0114(16) 0.0108(18) 0.0017(17)
C46 0.0126(16) 0.0117(15) 0.0194(18) 0.0077(14) 0.0028(14) -0.0001(13)
C47 0.0134(17) 0.0122(15) 0.0195(18) 0.0068(14) 0.0000(14) 0.0018(13)
C48 0.0181(17) 0.0110(15) 0.0184(18) 0.0066(14) 0.0024(14) 0.0013(13)
C49 0.0196(18) 0.0146(16) 0.0161(18) 0.0066(14) 0.0020(14) 0.0041(14)
C50 0.0244(19) 0.0169(16) 0.0186(19) 0.0075(15) 0.0041(15) 0.0042(15)
C51 0.0152(17) 0.0157(16) 0.0213(19) 0.0090(14) 0.0025(14) 0.0020(13)
C52 0.024(2) 0.0176(17) 0.027(2) 0.0130(16) 0.0119(16) 0.0071(15)

loop_
_atom_type_symbol
_atom_type_description
_atom_type_scat_dispersion_real
_atom_type_scat_dispersion_imag
_atom_type_scat_source
C C 0.0033 0.0016 'International Tables Vol C Tables 4.2.6.8 and 6.1.1.4'
H H 0.0000 0.0000 'International Tables Vol C Tables 4.2.6.8 and 6.1.1.4'
Br Br -0.2901 2.4595 'International Tables Vol C Tables 4.2.6.8 and 6.1.1.4'
O O 0.0106 0.0060 'International Tables Vol C Tables 4.2.6.8 and 6.1.1.4'
S S 0.1246 0.1234 'International Tables Vol C Tables 4.2.6.8 and 6.1.1.4'

loop_
_geom_angle_atom_site_label_1
_geom_angle_atom_site_label_2
_geom_angle_atom_site_label_3
_geom_angle
C16 S1 C18 93.26(16)
C23 S2 C25 93.28(17)
C42 S3 C44 93.49(16)
C51 S4 C49 93.35(16)
C13 O1 H1 109.5
C20 O2 H2 109.5
C39 O3 H3 109.5
C46 O4 H4A 109.5
C2 C1 C6 120.7(3)
C2 C1 C13 117.8(3)
C6 C1 C13 121.3(3)
C1 C2 H2A 120.2
C1 C2 C3 119.7(3)
C3 C2 H2A 120.2
C2 C3 Br1 118.9(3)
C4 C3 Br1 119.9(3)
C4 C3 C2 121.3(3)
C3 C4 H4 120.7
C3 C4 C5 118.7(3)
C5 C4 H4 120.7
C4 C5 H5 119.3
C4 C5 C6 121.5(3)
C6 C5 H5 119.3
C1 C6 C5 117.9(3)
C1 C6 C12 119.8(3)
C5 C6 C12 122.3(3)
C8 C7 C12 119.8(3)
C8 C7 C20 119.7(3)
C12 C7 C20 120.3(3)
C7 C8 H8 119.7
C9 C8 C7 120.5(3)
C9 C8 H8 119.7
C8 C9 Br2 119.6(3)
C8 C9 C10 121.1(3)
C10 C9 Br2 119.2(3)
C9 C10 H10 120.9
C11 C10 C9 118.2(3)
C11 C10 H10 120.9
C10 C11 H11 118.9
C10 C11 C12 122.2(3)
C12 C11 H11 118.9
C7 C12 C6 119.6(3)
C11 C12 C6 122.4(3)
C11 C12 C7 118.1(3)
O1 C13 C1 108.7(3)
O1 C13 C14 107.0(3)
O1 C13 C20 109.5(3)
C1 C13 C20 110.5(3)
C14 C13 C1 110.0(3)
C14 C13 C20 111.0(3)
C15 C14 C13 122.2(3)
C18 C14 C13 125.4(3)
C18 C14 C15 112.4(3)
C14 C15 H15 123.2
C16 C15 C14 113.7(3)
C16 C15 H15 123.2
C15 C16 S1 110.5(3)
C15 C16 C17 128.8(3)
C17 C16 S1 120.7(3)
C16 C17 H17A 109.5
C16 C17 H17B 109.5
C16 C17 H17C 109.5
H17A C17 H17B 109.5
H17A C17 H17C 109.5
H17B C17 H17C 109.5
C14 C18 S1 110.2(2)
C14 C18 C19 131.5(3)
C19 C18 S1 118.3(2)
C18 C19 H19A 109.5
C18 C19 H19B 109.5
C18 C19 H19C 109.5
H19A C19 H19B 109.5
H19A C19 H19C 109.5
H19B C19 H19C 109.5
O2 C20 C7 110.0(3)
O2 C20 C13 109.9(3)
O2 C20 C21 105.8(3)
C7 C20 C13 110.8(3)
C7 C20 C21 109.1(3)
C21 C20 C13 111.1(3)
C22 C21 C20 123.2(3)
C25 C21 C20 125.2(3)
C25 C21 C22 111.5(3)
C21 C22 H22 122.7
C23 C22 C21 114.7(3)
C23 C22 H22 122.7
C22 C23 S2 109.8(3)
C22 C23 C24 129.2(3)
C24 C23 S2 121.0(3)
C23 C24 H24A 109.5
C23 C24 H24B 109.5
C23 C24 H24C 109.5
H24A C24 H24B 109.5
H24A C24 H24C 109.5
H24B C24 H24C 109.5
C21 C25 S2 110.7(3)
C21 C25 C26 132.1(3)
C26 C25 S2 117.2(3)
C25 C26 H26A 109.5
C25 C26 H26B 109.5
C25 C26 H26C 109.5
H26A C26 H26B 109.5
H26A C26 H26C 109.5
H26B C26 H26C 109.5
C28 C27 C32 120.8(3)
C28 C27 C39 118.4(3)
C32 C27 C39 120.6(3)
C27 C28 H28 120.0
C27 C28 C29 120.0(3)
C29 C28 H28 120.0
C28 C29 Br3 119.2(3)
C30 C29 Br3 120.1(3)
C30 C29 C28 120.7(3)
C29 C30 H30 120.3
C29 C30 C31 119.3(3)
C31 C30 H30 120.3
C30 C31 H31 119.3
C30 C31 C32 121.4(3)
C32 C31 H31 119.3
C27 C32 C34 120.3(3)
C31 C32 C27 117.7(3)
C31 C32 C34 122.0(3)
C34 C33 C46 121.6(3)
C38 C33 C34 120.3(3)
C38 C33 C46 117.8(3)
C33 C34 C32 118.9(3)
C35 C34 C32 123.3(3)
C35 C34 C33 117.8(3)
C34 C35 H35 118.8
C36 C35 C34 122.4(3)
C36 C35 H35 118.8
C35 C36 H36 121.1
C35 C36 C37 117.8(3)
C37 C36 H36 121.1
C36 C37 Br4 120.5(3)
C38 C37 Br4 118.3(2)
C38 C37 C36 121.2(3)
C33 C38 H38 119.8
C37 C38 C33 120.4(3)
C37 C38 H38 119.8
O3 C39 C27 110.0(3)
O3 C39 C40 106.0(3)
O3 C39 C46 110.0(3)
C27 C39 C40 109.2(3)
C27 C39 C46 110.5(3)
C40 C39 C46 110.8(3)
C41 C40 C39 123.0(3)
C44 C40 C39 124.7(3)
C44 C40 C41 112.3(3)
C40 C41 H41 122.9
C42 C41 C40 114.2(3)
C42 C41 H41 122.9
C41 C42 S3 110.0(2)
C41 C42 C43 129.1(3)
C43 C42 S3 120.9(3)
C42 C43 H43A 109.5
C42 C43 H43B 109.5
C42 C43 H43C 109.5
H43A C43 H43B 109.5
H43A C43 H43C 109.5
H43B C43 H43C 109.5
C40 C44 S3 110.1(3)
C40 C44 C45 132.3(3)
C45 C44 S3 117.6(3)
C44 C45 H45A 109.5
C44 C45 H45B 109.5
C44 C45 H45C 109.5
H45A C45 H45B 109.5
H45A C45 H45C 109.5
H45B C45 H45C 109.5
O4 C46 C33 109.3(3)
O4 C46 C39 109.7(3)
O4 C46 C47 106.8(2)
C33 C46 C39 111.1(3)
C33 C46 C47 109.3(3)
C47 C46 C39 110.6(3)
C48 C47 C46 122.1(3)
C51 C47 C46 125.7(3)
C51 C47 C48 112.2(3)
C47 C48 H48 122.8
C49 C48 C47 114.4(3)
C49 C48 H48 122.8
C48 C49 S4 109.7(2)
C48 C49 C50 128.0(3)
C50 C49 S4 122.2(2)
C49 C50 H50A 109.5
C49 C50 H50B 109.5
C49 C50 H50C 109.5
H50A C50 H50B 109.5
H50A C50 H50C 109.5
H50B C50 H50C 109.5
C47 C51 S4 110.4(3)
C47 C51 C52 132.2(3)
C52 C51 S4 117.4(2)
C51 C52 H52A 109.5
C51 C52 H52B 109.5
C51 C52 H52C 109.5
H52A C52 H52B 109.5
H52A C52 H52C 109.5
H52B C52 H52C 109.5

loop_
_geom_bond_atom_site_label_1
_geom_bond_atom_site_label_2
_geom_bond_distance
Br1 C3 1.898(3)
Br2 C9 1.895(3)
Br3 C29 1.899(3)
Br4 C37 1.902(3)
S1 C16 1.717(3)
S1 C18 1.725(3)
S2 C23 1.723(4)
S2 C25 1.725(4)
S3 C42 1.721(3)
S3 C44 1.727(4)
S4 C49 1.723(3)
S4 C51 1.722(3)
O1 H1 0.8200
O1 C13 1.434(4)
O2 H2 0.8200
O2 C20 1.430(4)
O3 H3 0.8200
O3 C39 1.419(4)
O4 H4A 0.8200
O4 C46 1.433(4)
C1 C2 1.381(5)
C1 C6 1.402(4)
C1 C13 1.531(4)
C2 H2A 0.9300
C2 C3 1.386(4)
C3 C4 1.383(5)
C4 H4 0.9300
C4 C5 1.384(5)
C5 H5 0.9300
C5 C6 1.410(4)
C6 C12 1.467(5)
C7 C8 1.386(5)
C7 C12 1.411(4)
C7 C20 1.526(4)
C8 H8 0.9300
C8 C9 1.385(4)
C9 C10 1.388(5)
C10 H10 0.9300
C10 C11 1.387(5)
C11 H11 0.9300
C11 C12 1.404(4)
C13 C14 1.524(4)
C13 C20 1.577(5)
C14 C15 1.436(4)
C14 C18 1.370(4)
C15 H15 0.9300
C15 C16 1.352(5)
C16 C17 1.516(5)
C17 H17A 0.9600
C17 H17B 0.9600
C17 H17C 0.9600
C18 C19 1.506(4)
C19 H19A 0.9600
C19 H19B 0.9600
C19 H19C 0.9600
C20 C21 1.526(5)
C21 C22 1.439(4)
C21 C25 1.371(5)
C22 H22 0.9300
C22 C23 1.351(5)
C23 C24 1.490(5)
C24 H24A 0.9600
C24 H24B 0.9600
C24 H24C 0.9600
C25 C26 1.515(5)
C26 H26A 0.9600
C26 H26B 0.9600
C26 H26C 0.9600
C27 C28 1.375(5)
C27 C32 1.409(4)
C27 C39 1.537(4)
C28 H28 0.9300
C28 C29 1.394(4)
C29 C30 1.378(5)
C30 H30 0.9300
C30 C31 1.387(5)
C31 H31 0.9300
C31 C32 1.406(4)
C32 C34 1.477(5)
C33 C34 1.407(4)
C33 C38 1.382(5)
C33 C46 1.528(4)
C34 C35 1.399(4)
C35 H35 0.9300
C35 C36 1.393(5)
C36 H36 0.9300
C36 C37 1.393(4)
C37 C38 1.379(4)
C38 H38 0.9300
C39 C40 1.544(5)
C39 C46 1.565(5)
C40 C41 1.437(4)
C40 C44 1.370(5)
C41 H41 0.9300
C41 C42 1.353(4)
C42 C43 1.505(5)
C43 H43A 0.9600
C43 H43B 0.9600
C43 H43C 0.9600
C44 C45 1.507(5)
C45 H45A 0.9600
C45 H45B 0.9600
C45 H45C 0.9600
C46 C47 1.530(4)
C47 C48 1.430(4)
C47 C51 1.369(4)
C48 H48 0.9300
C48 C49 1.354(4)
C49 C50 1.492(4)
C50 H50A 0.9600
C50 H50B 0.9600
C50 H50C 0.9600
C51 C52 1.507(4)
C52 H52A 0.9600
C52 H52B 0.9600
C52 H52C 0.9600

loop_
_geom_torsion_atom_site_label_1
_geom_torsion_atom_site_label_2
_geom_torsion_atom_site_label_3
_geom_torsion_atom_site_label_4
_geom_torsion
Br1 C3 C4 C5 174.7(3)
Br2 C9 C10 C11 179.4(3)
Br3 C29 C30 C31 179.8(2)
Br4 C37 C38 C33 -179.2(2)
O1 C13 C14 C15 -151.6(3)
O1 C13 C14 C18 27.2(5)
O1 C13 C20 O2 -72.2(3)
O1 C13 C20 C7 166.1(2)
O1 C13 C20 C21 44.6(3)
O2 C20 C21 C22 -147.3(3)
O2 C20 C21 C25 30.0(4)
O3 C39 C40 C41 -146.3(3)
O3 C39 C40 C44 31.6(4)
O3 C39 C46 O4 -71.1(3)
O3 C39 C46 C33 167.9(2)
O3 C39 C46 C47 46.4(3)
O4 C46 C47 C48 -154.9(3)
O4 C46 C47 C51 24.8(5)
C1 C2 C3 Br1 -177.3(2)
C1 C2 C3 C4 2.4(5)
C1 C6 C12 C7 17.9(5)
C1 C6 C12 C11 -161.7(3)
C1 C13 C14 C15 -33.7(4)
C1 C13 C14 C18 145.1(3)
C1 C13 C20 O2 168.1(3)
C1 C13 C20 C7 46.4(3)
C1 C13 C20 C21 -75.2(3)
C2 C1 C6 C5 -5.4(5)
C2 C1 C6 C12 172.7(3)
C2 C1 C13 O1 34.5(4)
C2 C1 C13 C14 -82.4(4)
C2 C1 C13 C20 154.7(3)
C2 C3 C4 C5 -4.9(5)
C3 C4 C5 C6 2.3(5)
C4 C5 C6 C1 2.8(5)
C4 C5 C6 C12 -175.3(3)
C5 C6 C12 C7 -164.0(3)
C5 C6 C12 C11 16.3(5)
C6 C1 C2 C3 3.0(5)
C6 C1 C13 O1 -149.5(3)
C6 C1 C13 C14 93.7(4)
C6 C1 C13 C20 -29.3(4)
C7 C8 C9 Br2 179.7(2)
C7 C8 C9 C10 0.2(5)
C7 C20 C21 C22 -29.0(4)
C7 C20 C21 C25 148.3(3)
C8 C7 C12 C6 178.3(3)
C8 C7 C12 C11 -2.0(5)
C8 C7 C20 O2 27.6(4)
C8 C7 C20 C13 149.3(3)
C8 C7 C20 C21 -88.0(4)
C8 C9 C10 C11 -1.1(5)
C9 C10 C11 C12 0.4(5)
C10 C11 C12 C6 -179.2(3)
C10 C11 C12 C7 1.2(5)
C12 C7 C8 C9 1.4(5)
C12 C7 C20 O2 -157.5(3)
C12 C7 C20 C13 -35.8(4)
C12 C7 C20 C21 86.9(4)
C13 C1 C2 C3 179.0(3)
C13 C1 C6 C5 178.6(3)
C13 C1 C6 C12 -3.2(5)
C13 C14 C15 C16 179.0(3)
C13 C14 C18 S1 -179.1(3)
C13 C14 C18 C19 -0.8(6)
C13 C20 C21 C22 93.5(4)
C13 C20 C21 C25 -89.2(4)
C14 C13 C20 O2 45.8(3)
C14 C13 C20 C7 -76.0(3)
C14 C13 C20 C21 162.5(3)
C14 C15 C16 S1 0.1(4)
C14 C15 C16 C17 -179.5(4)
C15 C14 C18 S1 -0.2(4)
C15 C14 C18 C19 178.1(4)
C16 S1 C18 C14 0.3(3)
C16 S1 C18 C19 -178.3(3)
C18 S1 C16 C15 -0.2(3)
C18 S1 C16 C17 179.4(3)
C18 C14 C15 C16 0.1(5)
C20 C7 C8 C9 176.3(3)
C20 C7 C12 C6 3.4(5)
C20 C7 C12 C11 -176.9(3)
C20 C13 C14 C15 89.0(4)
C20 C13 C14 C18 -92.2(4)
C20 C21 C22 C23 177.2(3)
C20 C21 C25 S2 -177.0(3)
C20 C21 C25 C26 1.5(7)
C21 C22 C23 S2 0.1(4)
C21 C22 C23 C24 -179.3(4)
C22 C21 C25 S2 0.6(4)
C22 C21 C25 C26 179.1(4)
C23 S2 C25 C21 -0.5(3)
C23 S2 C25 C26 -179.2(3)
C25 S2 C23 C22 0.2(3)
C25 S2 C23 C24 179.7(3)
C25 C21 C22 C23 -0.5(5)
C27 C28 C29 Br3 179.9(2)
C27 C28 C29 C30 -0.4(5)
C27 C32 C34 C33 13.9(5)
C27 C32 C34 C35 -168.0(3)
C27 C39 C40 C41 -27.7(4)
C27 C39 C40 C44 150.1(3)
C27 C39 C46 O4 167.1(2)
C27 C39 C46 C33 46.1(3)
C27 C39 C46 C47 -75.4(3)
C28 C27 C32 C31 -0.5(5)
C28 C27 C32 C34 -179.9(3)
C28 C27 C39 O3 27.7(4)
C28 C27 C39 C40 -88.4(3)
C28 C27 C39 C46 149.4(3)
C28 C29 C30 C31 0.1(5)
C29 C30 C31 C32 0.0(5)
C30 C31 C32 C27 0.2(5)
C30 C31 C32 C34 179.6(3)
C31 C32 C34 C33 -165.5(3)
C31 C32 C34 C35 12.6(5)
C32 C27 C28 C29 0.6(5)
C32 C27 C39 O3 -155.9(3)
C32 C27 C39 C40 88.1(4)
C32 C27 C39 C46 -34.1(4)
C32 C34 C35 C36 -176.9(3)
C33 C34 C35 C36 1.3(5)
C33 C46 C47 C48 -36.8(4)
C33 C46 C47 C51 142.9(3)
C34 C33 C38 C37 1.7(5)
C34 C33 C46 O4 -154.1(3)
C34 C33 C46 C39 -32.8(4)
C34 C33 C46 C47 89.4(4)
C34 C35 C36 C37 -0.1(5)
C35 C36 C37 Br4 178.4(2)
C35 C36 C37 C38 -0.3(5)
C36 C37 C38 C33 -0.5(5)
C38 C33 C34 C32 176.2(3)
C38 C33 C34 C35 -2.0(5)
C38 C33 C46 O4 31.8(4)
C38 C33 C46 C39 153.0(3)
C38 C33 C46 C47 -84.7(3)
C39 C27 C28 C29 177.0(3)
C39 C27 C32 C31 -176.9(3)
C39 C27 C32 C34 3.7(5)
C39 C40 C41 C42 177.2(3)
C39 C40 C44 S3 -177.5(3)
C39 C40 C44 C45 0.9(6)
C39 C46 C47 C48 85.8(4)
C39 C46 C47 C51 -94.5(4)
C40 C39 C46 O4 45.8(3)
C40 C39 C46 C33 -75.2(3)
C40 C39 C46 C47 163.3(3)
C40 C41 C42 S3 0.8(4)
C40 C41 C42 C43 -177.2(3)
C41 C40 C44 S3 0.6(4)
C41 C40 C44 C45 178.9(4)
C42 S3 C44 C40 -0.1(3)
C42 S3 C44 C45 -178.8(3)
C44 S3 C42 C41 -0.4(3)
C44 S3 C42 C43 177.7(3)
C44 C40 C41 C42 -0.9(5)
C46 C33 C34 C32 2.2(5)
C46 C33 C34 C35 -176.0(3)
C46 C33 C38 C37 175.9(3)
C46 C39 C40 C41 94.3(4)
C46 C39 C40 C44 -87.8(4)
C46 C47 C48 C49 178.7(3)
C46 C47 C51 S4 -178.5(3)
C46 C47 C51 C52 -0.8(6)
C47 C48 C49 S4 0.4(4)
C47 C48 C49 C50 176.4(3)
C48 C47 C51 S4 1.2(4)
C48 C47 C51 C52 178.9(4)
C49 S4 C51 C47 -0.9(3)
C49 S4 C51 C52 -178.9(3)
C51 S4 C49 C48 0.3(3)
C51 S4 C49 C50 -176.0(3)
C51 C47 C48 C49 -1.0(5)
